data_4115632
loop_
_publ_author_name
'Kamaluddin Abdur-Rashid'
'Michael Faatz'
'Alan J. Lough'
'Robert H. Morris'

_publ_section_title
;
 Catalytic Cycle for the Asymmetric Hydrogenation of Prochiral Ketones to
 Chiral Alcohols: Direct Hydride and Proton Transfer from Chiral Catalysts
 trans-Ru(H)2(diphosphine)(diamine) to Ketones and Direct Addition of
 Dihydrogen to the Resulting Hydridoamido Complexes
;
_journal_name_full 'Journal of the American Chemical Society'
_journal_page_first 7473
_journal_page_last 7474
_journal_paper_doi 10.1021/ja015902u
_journal_volume 123
_journal_year 2001
_chemical_formula_sum 'C50 H49 Cl N2 P2 Ru'
_chemical_formula_weight 876.37
_chemical_name_common RuHCl(R-binap)(tmen)
_chemical_name_systematic
; 
 ? 
;
_space_group_IT_number 92
_symmetry_cell_setting tetragonal
_symmetry_space_group_name_Hall 'P 4abw 2nw'
_symmetry_space_group_name_H-M 'P 41 21 2'
_atom_sites_solution_hydrogens geom
_atom_sites_solution_primary direct
_atom_sites_solution_secondary difmap
_audit_creation_method SHELXL-97
_cell_angle_alpha 90.00
_cell_angle_beta 90.00
_cell_angle_gamma 90.00
_cell_formula_units_Z 8
_cell_length_a 11.1960(8)
_cell_length_b 11.1960(8)
_cell_length_c 72.9290(18)
_cell_measurement_reflns_used 7437
_cell_measurement_temperature 150(1)
_cell_measurement_theta_max 25.03
_cell_measurement_theta_min 2.57
_cell_volume 9141.7(10)
_computing_cell_refinement 'Denzo-SMN (Otwinowski & Minor, 1997)'
_computing_data_collection 'Collect (Nonius BV, 1997-2000)'
_computing_data_reduction 'Denzo-SMN (Otwinowski & Minor, 1997)'
_computing_molecular_graphics 'Bruker SHELXTL V5.1'
_computing_publication_material 'Bruker SHELXTL V5.1'
_computing_structure_refinement 'Bruker SHELXTL V5.1'
_computing_structure_solution 'Bruker SHELXTL V5.1'
_diffrn_ambient_temperature 150(1)
_diffrn_detector_area_resol_mean 9
_diffrn_measured_fraction_theta_full 0.966
_diffrn_measured_fraction_theta_max 0.966
_diffrn_measurement_device_type 'Nonius Kappa-CCD'
_diffrn_measurement_method '\f scans and \w scans with \k offsets'
_diffrn_radiation_monochromator graphite
_diffrn_radiation_source 'fine-focus sealed tube'
_diffrn_radiation_type MoK\a
_diffrn_radiation_wavelength 0.71070
_diffrn_reflns_av_R_equivalents 0.054
_diffrn_reflns_av_sigmaI/netI 0.0481
_diffrn_reflns_limit_h_max 13
_diffrn_reflns_limit_h_min -13
_diffrn_reflns_limit_k_max 9
_diffrn_reflns_limit_k_min -8
_diffrn_reflns_limit_l_max 86
_diffrn_reflns_limit_l_min -85
_diffrn_reflns_number 22637
_diffrn_reflns_theta_full 25.03
_diffrn_reflns_theta_max 25.03
_diffrn_reflns_theta_min 2.57
_diffrn_standards_decay_% none
_exptl_absorpt_coefficient_mu 0.506
_exptl_absorpt_correction_T_max 0.8797
_exptl_absorpt_correction_T_min 0.8428
_exptl_absorpt_correction_type multi-scan
_exptl_absorpt_process_details 'Denzo-SMN (Otwinowski & Minor, 1997)'
_exptl_crystal_colour 'pale yellow'
_exptl_crystal_density_diffrn 1.274
_exptl_crystal_F_000 3632
_exptl_crystal_size_max 0.35
_exptl_crystal_size_mid 0.35
_exptl_crystal_size_min 0.26
_refine_diff_density_max 0.611
_refine_diff_density_min -0.749
_refine_diff_density_rms 0.101
_refine_ls_abs_structure_details 'Flack H D (1983), Acta Cryst. A39, 876-881'
_refine_ls_abs_structure_Flack 0.09(7)
_refine_ls_extinction_coef 0.0002(3)
_refine_ls_extinction_expression Fc^*^=kFc[1+0.001xFc^2^\l^3^/sin(2\q)]^-1/4^
_refine_ls_extinction_method SHELXL
_refine_ls_goodness_of_fit_ref 1.219
_refine_ls_hydrogen_treatment constr
_refine_ls_matrix_type full
_refine_ls_number_parameters 427
_refine_ls_number_reflns 7437
_refine_ls_number_restraints 2
_refine_ls_restrained_S_all 1.219
_refine_ls_R_factor_all 0.0879
_refine_ls_R_factor_gt 0.0808
_refine_ls_shift/su_max 0.000
_refine_ls_shift/su_mean 0.000
_refine_ls_structure_factor_coef Fsqd
_refine_ls_weighting_details 'calc w=1/[\s^2^(Fo^2^)+(0.0001P)^2^+59.2433P] where P=(Fo^2^+2Fc^2^)/3'
_refine_ls_weighting_scheme calc
_refine_ls_wR_factor_gt 0.1749
_refine_ls_wR_factor_ref 0.1777
_reflns_number_gt 6826
_reflns_number_total 7437
_reflns_threshold_expression >2sigma(I)
_cod_data_source_file ja015902u_s2_2.cif
_cod_data_source_block complex3
_cod_original_formula_sum 'C50 H H48 Cl N2 P2 Ru'
_cod_database_code 4115632

loop_
_symmetry_equiv_pos_as_xyz
'x, y, z'
'-y+1/2, x+1/2, z+1/4'
'-x, -y, z+1/2'
'y+1/2, -x+1/2, z+3/4'
'x+1/2, -y+1/2, -z+3/4'
'y, x, -z'
'-x+1/2, y+1/2, -z+1/4'
'-y, -x, -z+1/2'

loop_
_atom_site_label
_atom_site_type_symbol
_atom_site_fract_x
_atom_site_fract_y
_atom_site_fract_z
_atom_site_U_iso_or_equiv
_atom_site_adp_type
_atom_site_occupancy
_atom_site_symmetry_multiplicity
_atom_site_calc_flag
_atom_site_refinement_flags
_atom_site_disorder_assembly
_atom_site_disorder_group
Ru1 Ru 0.11513(7) -0.03860(7) -0.087376(10) 0.0374(2) Uani 1 1 d . A .
H1RU H 0.032(7) 0.094(7) -0.0901(11) 0.05(2) Uiso 1 1 d . . .
Cl1 Cl 0.1875(2) -0.2594(2) -0.08848(4) 0.0521(6) Uani 1 1 d . . .
P1 P 0.2928(3) 0.0561(2) -0.08654(3) 0.0512(7) Uani 1 1 d D . .
P2 P 0.0898(2) -0.00655(19) -0.05725(3) 0.0321(5) Uani 1 1 d . . .
N1 N -0.0698(6) -0.1086(8) -0.09165(11) 0.051(2) Uani 1 1 d . . .
H1A H -0.0798 -0.1735 -0.0845 0.062 Uiso 1 1 calc R A .
H1B H -0.1222 -0.0529 -0.0879 0.062 Uiso 1 1 calc R . .
N2 N 0.1075(6) -0.0767(5) -0.11664(9) 0.0313(16) Uani 1 1 d . . .
H2A H 0.1521 -0.0224 -0.1226 0.038 Uiso 1 1 calc R A .
H2B H 0.1401 -0.1490 -0.1187 0.038 Uiso 1 1 calc R . .
C1 C -0.0999(10) -0.1421(11) -0.11134(15) 0.063(3) Uani 1 1 d . A .
C2 C -0.0164(11) -0.0754(10) -0.12454(14) 0.062(3) Uani 1 1 d . A .
C3 C -0.0855(12) -0.2758(12) -0.11259(19) 0.085(4) Uani 1 1 d . . .
H3A H -0.1392 -0.3138 -0.1041 0.127 Uiso 1 1 calc R A .
H3B H -0.0048 -0.2971 -0.1096 0.127 Uiso 1 1 calc R . .
H3C H -0.1033 -0.3016 -0.1248 0.127 Uiso 1 1 calc R . .
C4 C -0.2312(10) -0.1140(15) -0.11431(19) 0.102(6) Uani 1 1 d . . .
H4A H -0.2785 -0.1585 -0.1057 0.154 Uiso 1 1 calc R A .
H4B H -0.2535 -0.1355 -0.1266 0.154 Uiso 1 1 calc R . .
H4C H -0.2445 -0.0301 -0.1125 0.154 Uiso 1 1 calc R . .
C5 C -0.0133(11) -0.1287(13) -0.14389(14) 0.085(4) Uani 1 1 d . . .
H5A H 0.0400 -0.0830 -0.1514 0.127 Uiso 1 1 calc R A .
H5B H -0.0921 -0.1267 -0.1491 0.127 Uiso 1 1 calc R . .
H5C H 0.0140 -0.2099 -0.1433 0.127 Uiso 1 1 calc R . .
C6 C -0.0524(12) 0.0566(11) -0.12653(17) 0.086(4) Uani 1 1 d . . .
H6A H 0.0015 0.0957 -0.1348 0.129 Uiso 1 1 calc R A .
H6B H -0.0488 0.0949 -0.1148 0.129 Uiso 1 1 calc R . .
H6C H -0.1323 0.0616 -0.1312 0.129 Uiso 1 1 calc R . .
C7 C 0.2838(8) 0.1993(8) -0.05463(11) 0.036(2) Uani 1 1 d . . .
C8 C 0.2839(9) 0.1974(10) -0.07369(12) 0.049(3) Uani 1 1 d . A .
C9 C 0.2709(10) 0.3055(10) -0.08309(13) 0.058(3) Uani 1 1 d . . .
H9A H 0.2764 0.3049 -0.0958 0.069 Uiso 1 1 calc R A .
C10 C 0.2505(11) 0.4130(10) -0.07435(13) 0.061(3) Uani 1 1 d . A .
H10A H 0.2390 0.4825 -0.0811 0.073 Uiso 1 1 calc R . .
C11 C 0.2474(9) 0.4155(10) -0.05477(14) 0.052(3) Uani 1 1 d . . .
C12 C 0.2269(8) 0.5263(9) -0.04564(14) 0.047(2) Uani 1 1 d . A .
H12A H 0.2168 0.5961 -0.0524 0.056 Uiso 1 1 calc R . .
C13 C 0.2219(9) 0.5292(9) -0.02668(14) 0.048(2) Uani 1 1 d . . .
H13A H 0.2095 0.6011 -0.0206 0.058 Uiso 1 1 calc R A .
C14 C 0.2354(8) 0.4265(8) -0.01700(14) 0.043(2) Uani 1 1 d . A .
H14A H 0.2300 0.4296 -0.0043 0.052 Uiso 1 1 calc R . .
C15 C 0.2570(8) 0.3157(9) -0.02541(12) 0.041(2) Uani 1 1 d . . .
H15A H 0.2664 0.2471 -0.0184 0.050 Uiso 1 1 calc R A .
C16 C 0.2645(7) 0.3101(7) -0.04499(12) 0.033(2) Uani 1 1 d . A .
C17 C 0.3061(7) 0.0878(8) -0.04375(11) 0.035(2) Uani 1 1 d . A .
C18 C 0.2254(8) -0.0088(8) -0.04308(11) 0.035(2) Uani 1 1 d . A .
C19 C 0.2531(7) -0.1114(8) -0.03271(11) 0.0354(19) Uani 1 1 d . . .
H19A H 0.1996 -0.1749 -0.0325 0.042 Uiso 1 1 calc R A .
C20 C 0.3565(8) -0.1194(9) -0.02300(13) 0.044(2) Uani 1 1 d . A .
H20A H 0.3718 -0.1883 -0.0163 0.053 Uiso 1 1 calc R . .
C21 C 0.4417(8) -0.0253(9) -0.02289(12) 0.045(2) Uani 1 1 d . . .
C22 C 0.5461(8) -0.0322(11) -0.01302(14) 0.054(3) Uani 1 1 d . A .
H22A H 0.5609 -0.0995 -0.0059 0.065 Uiso 1 1 calc R . .
C23 C 0.6272(9) 0.0562(11) -0.01343(15) 0.061(3) Uani 1 1 d . . .
H23A H 0.6965 0.0494 -0.0065 0.073 Uiso 1 1 calc R A .
C24 C 0.6090(10) 0.1575(11) -0.02409(15) 0.059(3) Uani 1 1 d . A .
H24A H 0.6665 0.2174 -0.0245 0.070 Uiso 1 1 calc R . .
C25 C 0.5044(8) 0.1684(10) -0.03410(13) 0.052(3) Uani 1 1 d . . .
H25A H 0.4911 0.2361 -0.0412 0.062 Uiso 1 1 calc R A .
C26 C 0.4187(8) 0.0774(8) -0.03353(13) 0.042(2) Uani 1 1 d . A .
C31 C 0.4333(6) -0.0127(8) -0.07729(13) 0.028(3) Uiso 0.686(13) 1 d PGD A 1
C32 C 0.4360(7) -0.1333(8) -0.07276(14) 0.040(3) Uiso 0.686(13) 1 d PG A 1
H32A H 0.3682 -0.1801 -0.0743 0.048 Uiso 0.686(13) 1 calc PR A 1
C33 C 0.5401(9) -0.1838(8) -0.06585(17) 0.064(5) Uiso 0.686(13) 1 d PG A 1
H33A H 0.5420 -0.2645 -0.0628 0.077 Uiso 0.686(13) 1 calc PR A 1
C34 C 0.6415(7) -0.1138(11) -0.06349(18) 0.089(6) Uiso 0.686(13) 1 d PG A 1
H34A H 0.7111 -0.1476 -0.0589 0.106 Uiso 0.686(13) 1 calc PR A 1
C35 C 0.6387(7) 0.0068(11) -0.06802(17) 0.053(4) Uiso 0.686(13) 1 d PG A 1
H35A H 0.7066 0.0536 -0.0664 0.063 Uiso 0.686(13) 1 calc PR A 1
C36 C 0.5346(8) 0.0573(8) -0.07492(15) 0.053(4) Uiso 0.686(13) 1 d PG A 1
H36A H 0.5328 0.1380 -0.0780 0.064 Uiso 0.686(13) 1 calc PR A 1
C31* C 0.4520(10) 0.041(2) -0.0789(4) 0.15(2) Uiso 0.314(13) 1 d PGD A 2
C32* C 0.4571(12) -0.079(2) -0.0740(3) 0.021(6) Uiso 0.314(13) 1 d PG A 2
H32B H 0.3897 -0.1265 -0.0752 0.025 Uiso 0.314(13) 1 calc PR A 2
C33* C 0.5629(17) -0.1268(19) -0.0674(3) 0.059(9) Uiso 0.314(13) 1 d PG A 2
H33B H 0.5663 -0.2071 -0.0641 0.071 Uiso 0.314(13) 1 calc PR A 2
C34* C 0.6637(12) -0.055(2) -0.0656(4) 0.047(8) Uiso 0.314(13) 1 d PG A 2
H34B H 0.7345 -0.0875 -0.0611 0.057 Uiso 0.314(13) 1 calc PR A 2
C35* C 0.6585(10) 0.065(2) -0.0705(4) 0.091(15) Uiso 0.314(13) 1 d PG A 2
H35B H 0.7259 0.1127 -0.0693 0.109 Uiso 0.314(13) 1 calc PR A 2
C36* C 0.5527(14) 0.1130(19) -0.0771(5) 0.093(14) Uiso 0.314(13) 1 d PG A 2
H36B H 0.5493 0.1933 -0.0804 0.111 Uiso 0.314(13) 1 calc PR A 2
C41 C 0.3554(8) 0.0915(9) -0.10999(9) 0.035(3) Uiso 0.686(13) 1 d PGD A 1
C42 C 0.2789(7) 0.1536(9) -0.12159(12) 0.044(4) Uiso 0.686(13) 1 d PG A 1
H42A H 0.2060 0.1814 -0.1172 0.053 Uiso 0.686(13) 1 calc PR A 1
C43 C 0.3114(8) 0.1740(10) -0.13972(11) 0.061(5) Uiso 0.686(13) 1 d PG A 1
H43A H 0.2603 0.2156 -0.1475 0.074 Uiso 0.686(13) 1 calc PR A 1
C44 C 0.4204(9) 0.1324(11) -0.14624(9) 0.067(5) Uiso 0.686(13) 1 d PG A 1
H44A H 0.4421 0.1461 -0.1584 0.080 Uiso 0.686(13) 1 calc PR A 1
C45 C 0.4969(7) 0.0703(9) -0.13464(12) 0.058(5) Uiso 0.686(13) 1 d PG A 1
H45A H 0.5698 0.0425 -0.1390 0.070 Uiso 0.686(13) 1 calc PR A 1
C46 C 0.4644(7) 0.0499(8) -0.11652(11) 0.046(4) Uiso 0.686(13) 1 d PG A 1
H46A H 0.5156 0.0084 -0.1088 0.055 Uiso 0.686(13) 1 calc PR A 1
C41* C 0.299(2) 0.120(2) -0.11053(15) 0.049(8) Uiso 0.314(13) 1 d PGD A 2
C42* C 0.2078(17) 0.1801(19) -0.1196(2) 0.048(8) Uiso 0.314(13) 1 d PG A 2
H42B H 0.1392 0.2022 -0.1132 0.058 Uiso 0.314(13) 1 calc PR A 2
C43* C 0.2190(19) 0.207(2) -0.1381(2) 0.053(9) Uiso 0.314(13) 1 d PG A 2
H43B H 0.1578 0.2474 -0.1441 0.063 Uiso 0.314(13) 1 calc PR A 2
C44* C 0.321(2) 0.174(2) -0.14758(13) 0.072(11) Uiso 0.314(13) 1 d PG A 2
H44B H 0.3289 0.1923 -0.1600 0.086 Uiso 0.314(13) 1 calc PR A 2
C45* C 0.4128(19) 0.114(2) -0.1385(3) 0.081(13) Uiso 0.314(13) 1 d PG A 2
H45B H 0.4814 0.0921 -0.1449 0.097 Uiso 0.314(13) 1 calc PR A 2
C46* C 0.4017(18) 0.087(2) -0.1200(3) 0.056(9) Uiso 0.314(13) 1 d PG A 2
H46B H 0.4628 0.0469 -0.1140 0.067 Uiso 0.314(13) 1 calc PR A 2
C51 C -0.0075(5) -0.1218(4) -0.04595(8) 0.0323(19) Uani 1 1 d G A .
C52 C 0.0099(5) -0.2390(5) -0.05163(8) 0.054(3) Uani 1 1 d G . .
H52A H 0.0674 -0.2564 -0.0604 0.064 Uiso 1 1 calc R A .
C53 C -0.0586(6) -0.3303(4) -0.04414(10) 0.061(3) Uani 1 1 d G A .
H53A H -0.0470 -0.4087 -0.0479 0.073 Uiso 1 1 calc R . .
C54 C -0.1446(6) -0.3044(5) -0.03097(10) 0.065(3) Uani 1 1 d G . .
H54A H -0.1904 -0.3654 -0.0260 0.078 Uiso 1 1 calc R A .
C55 C -0.1620(5) -0.1871(6) -0.02529(9) 0.070(4) Uani 1 1 d G A .
H55A H -0.2194 -0.1698 -0.0165 0.084 Uiso 1 1 calc R . .
C56 C -0.0934(6) -0.0958(5) -0.03278(9) 0.065(3) Uani 1 1 d G . .
H56A H -0.1050 -0.0174 -0.0290 0.078 Uiso 1 1 calc R A .
C61 C 0.0139(5) 0.1291(5) -0.04835(8) 0.041(2) Uani 1 1 d G A .
C62 C 0.0227(6) 0.1577(6) -0.02985(7) 0.049(2) Uani 1 1 d G . .
H62A H 0.0665 0.1090 -0.0220 0.058 Uiso 1 1 calc R A .
C63 C -0.0341(7) 0.2589(6) -0.02307(7) 0.067(3) Uani 1 1 d G A .
H63A H -0.0282 0.2780 -0.0107 0.081 Uiso 1 1 calc R . .
C64 C -0.0995(7) 0.3316(5) -0.03480(11) 0.063(3) Uani 1 1 d G . .
H64A H -0.1375 0.3994 -0.0303 0.075 Uiso 1 1 calc R A .
C65 C -0.1083(7) 0.3031(6) -0.05330(10) 0.078(4) Uani 1 1 d G A .
H65A H -0.1521 0.3518 -0.0611 0.093 Uiso 1 1 calc R . .
C66 C -0.0516(7) 0.2019(6) -0.06007(7) 0.062(3) Uani 1 1 d G . .
H66A H -0.0575 0.1828 -0.0725 0.075 Uiso 1 1 calc R A .

loop_
_atom_site_aniso_label
_atom_site_aniso_U_11
_atom_site_aniso_U_22
_atom_site_aniso_U_33
_atom_site_aniso_U_23
_atom_site_aniso_U_13
_atom_site_aniso_U_12
Ru1 0.0422(5) 0.0386(4) 0.0314(4) -0.0028(3) -0.0047(3) -0.0003(3)
Cl1 0.0545(15) 0.0483(14) 0.0534(14) 0.0027(13) 0.0095(13) 0.0070(11)
P1 0.0687(17) 0.0569(16) 0.0280(12) -0.0083(13) 0.0079(13) -0.0281(14)
P2 0.0381(13) 0.0269(11) 0.0313(11) -0.0001(9) -0.0023(10) 0.0000(8)
N1 0.032(4) 0.061(5) 0.061(5) -0.024(4) -0.016(4) 0.005(4)
N2 0.044(4) 0.012(3) 0.039(4) -0.006(3) -0.008(3) -0.002(3)
C1 0.049(6) 0.086(9) 0.054(6) -0.022(6) -0.001(5) 0.000(6)
C2 0.078(8) 0.061(7) 0.048(6) -0.021(5) -0.021(6) 0.023(6)
C3 0.083(10) 0.086(10) 0.086(9) -0.013(8) -0.014(8) -0.010(8)
C4 0.040(6) 0.174(15) 0.094(10) -0.077(10) -0.022(7) 0.028(8)
C5 0.078(9) 0.123(11) 0.053(6) -0.038(7) -0.022(6) -0.005(8)
C6 0.110(10) 0.078(9) 0.069(7) -0.012(7) -0.044(8) 0.037(8)
C7 0.037(5) 0.045(5) 0.027(4) 0.000(4) -0.002(4) -0.016(4)
C8 0.050(6) 0.068(7) 0.029(5) 0.005(5) -0.001(5) -0.023(5)
C9 0.080(8) 0.065(7) 0.028(5) 0.012(5) -0.010(5) -0.022(6)
C10 0.094(9) 0.051(7) 0.038(5) 0.015(5) -0.009(6) -0.024(6)
C11 0.044(6) 0.066(7) 0.047(6) 0.010(5) -0.014(5) -0.016(5)
C12 0.049(6) 0.038(6) 0.053(6) 0.015(5) -0.007(5) -0.003(5)
C13 0.049(6) 0.035(5) 0.060(6) -0.001(5) 0.002(5) 0.018(5)
C14 0.033(5) 0.047(6) 0.049(6) -0.007(5) -0.002(4) 0.016(4)
C15 0.031(5) 0.057(6) 0.036(5) 0.011(5) 0.005(4) 0.000(4)
C16 0.028(4) 0.034(5) 0.037(5) -0.004(4) -0.004(4) -0.002(4)
C17 0.032(5) 0.042(5) 0.031(4) -0.006(4) 0.005(4) -0.001(4)
C18 0.033(5) 0.044(5) 0.028(4) 0.003(4) 0.000(4) 0.003(4)
C19 0.035(5) 0.035(5) 0.036(5) -0.002(4) 0.008(4) 0.001(4)
C20 0.050(6) 0.034(5) 0.049(6) -0.010(5) -0.013(5) 0.016(4)
C21 0.040(5) 0.061(6) 0.034(5) -0.017(5) -0.007(4) 0.012(5)
C22 0.033(5) 0.076(7) 0.054(6) -0.026(6) -0.002(5) -0.001(5)
C23 0.035(6) 0.089(9) 0.058(7) -0.028(7) -0.018(5) 0.018(6)
C24 0.036(6) 0.075(8) 0.066(7) -0.021(6) 0.004(6) -0.007(6)
C25 0.040(6) 0.073(7) 0.042(6) -0.013(5) 0.011(5) -0.007(5)
C26 0.037(5) 0.050(6) 0.038(5) -0.004(4) 0.001(4) -0.001(4)
C51 0.019(4) 0.036(4) 0.042(5) 0.003(4) -0.007(3) -0.001(4)
C52 0.049(6) 0.051(6) 0.061(7) 0.002(5) 0.013(5) -0.008(5)
C53 0.052(7) 0.047(6) 0.083(8) -0.009(6) 0.011(6) -0.020(5)
C54 0.044(6) 0.067(8) 0.083(8) 0.011(7) 0.011(6) -0.019(5)
C55 0.038(6) 0.069(8) 0.104(10) 0.019(7) 0.026(6) 0.004(6)
C56 0.056(7) 0.045(6) 0.095(9) 0.004(6) 0.032(6) 0.000(5)
C61 0.035(5) 0.047(5) 0.041(5) -0.009(4) 0.004(4) -0.003(4)
C62 0.044(6) 0.060(6) 0.042(5) -0.008(5) 0.005(5) 0.003(5)
C63 0.076(8) 0.069(8) 0.056(7) -0.022(6) 0.018(7) -0.007(7)
C64 0.056(7) 0.044(6) 0.089(9) -0.009(6) 0.025(7) -0.004(5)
C65 0.098(10) 0.058(8) 0.076(9) 0.007(7) -0.001(8) 0.028(7)
C66 0.095(9) 0.030(5) 0.061(7) 0.004(5) 0.007(7) -0.008(5)

loop_
_atom_type_symbol
_atom_type_description
_atom_type_scat_dispersion_real
_atom_type_scat_dispersion_imag
_atom_type_scat_source
C C 0.0033 0.0016 'International Tables Vol C Tables 4.2.6.8 and 6.1.1.4'
H H 0.0000 0.0000 'International Tables Vol C Tables 4.2.6.8 and 6.1.1.4'
N N 0.0061 0.0033 'International Tables Vol C Tables 4.2.6.8 and 6.1.1.4'
Cl Cl 0.1484 0.1585 'International Tables Vol C Tables 4.2.6.8 and 6.1.1.4'
P P 0.1023 0.0942 'International Tables Vol C Tables 4.2.6.8 and 6.1.1.4'
Ru Ru -1.2594 0.8363 'International Tables Vol C Tables 4.2.6.8 and 6.1.1.4'
H H 0.0000 0.0000 'International Tables Vol C Tables 4.2.6.8 and 6.1.1.4'

loop_
_geom_angle_atom_site_label_1
_geom_angle_atom_site_label_2
_geom_angle_atom_site_label_3
_geom_angle
H1RU Ru1 N2 92(3)
H1RU Ru1 N1 78(3)
N2 Ru1 N1 76.0(3)
H1RU Ru1 P2 85(3)
N2 Ru1 P2 170.28(19)
N1 Ru1 P2 94.3(2)
H1RU Ru1 P1 94(3)
N2 Ru1 P1 98.82(19)
N1 Ru1 P1 170.2(2)
P2 Ru1 P1 90.56(9)
H1RU Ru1 Cl1 164(3)
N2 Ru1 Cl1 78.22(17)
N1 Ru1 Cl1 87.2(2)
P2 Ru1 Cl1 102.79(8)
P1 Ru1 Cl1 99.95(10)
C8 P1 C31* 88.6(9)
C8 P1 C31 102.4(5)
C31* P1 C31 20.0(7)
C8 P1 C41 107.5(4)
C31* P1 C41 86.3(10)
C31 P1 C41 95.8(4)
C8 P1 C41* 98.5(8)
C31* P1 C41* 105.8(11)
C31 P1 C41* 117.1(8)
C41 P1 C41* 21.6(6)
C8 P1 Ru1 111.7(3)
C31* P1 Ru1 143.6(7)
C31 P1 Ru1 123.8(3)
C41 P1 Ru1 113.7(3)
C41* P1 Ru1 100.8(7)
C18 P2 C61 101.1(4)
C18 P2 C51 102.9(3)
C61 P2 C51 98.2(3)
C18 P2 Ru1 116.4(3)
C61 P2 Ru1 122.1(2)
C51 P2 Ru1 113.1(2)
C1 N1 Ru1 115.0(6)
C2 N2 Ru1 114.2(6)
C3 C1 C4 107.5(11)
C3 C1 N1 106.2(10)
C4 C1 N1 107.3(8)
C3 C1 C2 112.3(10)
C4 C1 C2 113.5(11)
N1 C1 C2 109.7(9)
N2 C2 C5 109.2(9)
N2 C2 C1 108.5(8)
C5 C2 C1 113.7(10)
N2 C2 C6 106.7(9)
C5 C2 C6 107.0(9)
C1 C2 C6 111.5(10)
C8 C7 C16 120.0(9)
C8 C7 C17 121.1(9)
C16 C7 C17 118.9(7)
C7 C8 C9 118.5(10)
C7 C8 P1 121.4(8)
C9 C8 P1 120.0(7)
C10 C9 C8 123.1(9)
C9 C10 C11 118.8(9)
C16 C11 C12 121.3(9)
C16 C11 C10 119.5(10)
C12 C11 C10 119.2(9)
C13 C12 C11 119.6(9)
C14 C13 C12 119.7(9)
C13 C14 C15 122.7(9)
C14 C15 C16 119.0(9)
C11 C16 C15 117.8(8)
C11 C16 C7 120.0(8)
C15 C16 C7 122.2(8)
C18 C17 C26 118.1(8)
C18 C17 C7 123.4(8)
C26 C17 C7 118.5(8)
C19 C18 C17 120.2(8)
C19 C18 P2 119.7(7)
C17 C18 P2 119.9(7)
C20 C19 C18 121.4(9)
C19 C20 C21 121.7(9)
C22 C21 C26 119.2(10)
C22 C21 C20 122.2(10)
C26 C21 C20 118.6(8)
C23 C22 C21 121.5(12)
C22 C23 C24 121.0(10)
C25 C24 C23 119.3(11)
C24 C25 C26 120.0(11)
C25 C26 C21 119.0(9)
C25 C26 C17 121.0(9)
C21 C26 C17 120.0(8)
C32 C31 C36 120.0
C32 C31 P1 120.2(5)
C36 C31 P1 119.8(5)
C31 C32 C33 120.0
C32 C33 C34 120.0
C35 C34 C33 120.0
C36 C35 C34 120.0
C35 C36 C31 120.0
C32* C31* C36* 120.0
C32* C31* P1 101.5(11)
C36* C31* P1 138.5(11)
C33* C32* C31* 120.0
C32* C33* C34* 120.0
C35* C34* C33* 120.0
C34* C35* C36* 120.0
C35* C36* C31* 120.0
C42 C41 C46 120.0
C42 C41 P1 115.3(5)
C46 C41 P1 124.4(5)
C43 C42 C41 120.0
C42 C43 C44 120.0
C45 C44 C43 120.0
C44 C45 C46 120.0
C45 C46 C41 120.0
C42* C41* C46* 120.0
C42* C41* P1 126.4(12)
C46* C41* P1 113.0(13)
C43* C42* C41* 120.0
C42* C43* C44* 120.0
C45* C44* C43* 120.0
C44* C45* C46* 120.0
C45* C46* C41* 120.0
C52 C51 C56 120.0
C52 C51 P2 115.9(3)
C56 C51 P2 124.1(3)
C51 C52 C53 120.0
C54 C53 C52 120.0
C53 C54 C55 120.0
C56 C55 C54 120.0
C55 C56 C51 120.0
C62 C61 C66 120.0
C62 C61 P2 119.7(4)
C66 C61 P2 120.3(4)
C61 C62 C63 120.0
C64 C63 C62 120.0
C63 C64 C65 120.0
C66 C65 C64 120.0
C65 C66 C61 120.0

loop_
_geom_bond_atom_site_label_1
_geom_bond_atom_site_label_2
_geom_bond_distance
Ru1 H1RU 1.76(8)
Ru1 N2 2.178(6)
Ru1 N1 2.236(7)
Ru1 P2 2.244(2)
Ru1 P1 2.255(3)
Ru1 Cl1 2.602(2)
P1 C8 1.842(11)
P1 C31* 1.875(7)
P1 C31 1.877(6)
P1 C41 1.890(6)
P1 C41* 1.892(7)
P2 C18 1.836(9)
P2 C61 1.858(5)
P2 C51 1.879(5)
N1 C1 1.522(12)
N2 C2 1.501(12)
C1 C3 1.508(17)
C1 C4 1.519(15)
C1 C2 1.536(16)
C2 C5 1.533(13)
C2 C6 1.539(15)
C7 C8 1.391(11)
C7 C16 1.442(12)
C7 C17 1.500(12)
C8 C9 1.398(14)
C9 C10 1.381(15)
C10 C11 1.429(13)
C11 C16 1.392(13)
C11 C12 1.426(14)
C12 C13 1.384(13)
C13 C14 1.358(13)
C14 C15 1.404(13)
C15 C16 1.432(12)
C17 C18 1.410(12)
C17 C26 1.470(12)
C18 C19 1.410(12)
C19 C20 1.360(12)
C20 C21 1.422(14)
C21 C22 1.374(13)
C21 C26 1.411(13)
C22 C23 1.343(15)
C23 C24 1.391(16)
C24 C25 1.386(14)
C25 C26 1.400(13)
C31 C32 1.3900
C31 C36 1.3900
C32 C33 1.3900
C33 C34 1.3900
C34 C35 1.3900
C35 C36 1.3900
C31* C32* 1.3900
C31* C36* 1.3900
C32* C33* 1.3900
C33* C34* 1.3900
C34* C35* 1.3900
C35* C36* 1.3900
C41 C42 1.3900
C41 C46 1.3900
C42 C43 1.3900
C43 C44 1.3900
C44 C45 1.3900
C45 C46 1.3900
C41* C42* 1.3900
C41* C46* 1.3900
C42* C43* 1.3900
C43* C44* 1.3900
C44* C45* 1.3900
C45* C46* 1.3900
C51 C52 1.3900
C51 C56 1.3900
C52 C53 1.3900
C53 C54 1.3900
C54 C55 1.3900
C55 C56 1.3900
C61 C62 1.3900
C61 C66 1.3900
C62 C63 1.3900
C63 C64 1.3900
C64 C65 1.3900
C65 C66 1.3900
